data_1527367
loop_
_publ_author_name
'Feutelais, Y.'
'Rodier, N.'
'Legendre, B.'
'Agafonov, V.'

_publ_section_title
;
 A study of the phases in the bismuth-tellurium system
;
_journal_name_full 'Materials Research Bulletin'
_journal_page_first 591
_journal_page_last 596
_journal_volume 28
_journal_year 1993
_chemical_formula_sum 'Bi8 Te9'
_space_group_IT_number 166
_symmetry_space_group_name_Hall '-R 3 2"'
_symmetry_space_group_name_H-M 'R -3 m :H'
_cell_angle_alpha 90
_cell_angle_beta 90
_cell_angle_gamma 120
_cell_formula_units_Z 3
_cell_length_a 4.41
_cell_length_b 4.41
_cell_length_c 103
_cell_volume 1734.783
_citation_journal_id_ASTM MRBUAC
_cod_data_source_file Feutelais_MRBUAC_1993_230.cif
_cod_data_source_block Bi8Te9
_cod_original_cell_volume 1734.782
_cod_database_code 1527367

loop_
_symmetry_equiv_pos_as_xyz
x,y,z
-y,x-y,z
-x+y,-x,z
y,x,-z
-x,-x+y,-z
x-y,-y,-z
-x,-y,-z
y,-x+y,-z
x-y,x,-z
-y,-x,z
x,x-y,z
-x+y,y,z
x+2/3,y+1/3,z+1/3
-y+2/3,x-y+1/3,z+1/3
-x+y+2/3,-x+1/3,z+1/3
y+2/3,x+1/3,-z+1/3
-x+2/3,-x+y+1/3,-z+1/3
x-y+2/3,-y+1/3,-z+1/3
-x+2/3,-y+1/3,-z+1/3
y+2/3,-x+y+1/3,-z+1/3
x-y+2/3,x+1/3,-z+1/3
-y+2/3,-x+1/3,z+1/3
x+2/3,x-y+1/3,z+1/3
-x+y+2/3,y+1/3,z+1/3
x+1/3,y+2/3,z+2/3
-y+1/3,x-y+2/3,z+2/3
-x+y+1/3,-x+2/3,z+2/3
y+1/3,x+2/3,-z+2/3
-x+1/3,-x+y+2/3,-z+2/3
x-y+1/3,-y+2/3,-z+2/3
-x+1/3,-y+2/3,-z+2/3
y+1/3,-x+y+2/3,-z+2/3
x-y+1/3,x+2/3,-z+2/3
-y+1/3,-x+2/3,z+2/3
x+1/3,x-y+2/3,z+2/3
-x+y+1/3,y+2/3,z+2/3

loop_
_atom_site_label
_atom_site_type_symbol
_atom_site_fract_x
_atom_site_fract_y
_atom_site_fract_z
_atom_site_occupancy
_atom_site_U_iso_or_equiv
Te4 Te 0 0 0.296 1 0.0
Te1 Te 0 0 0 1 0.0
Bi1 Bi 0 0 0.115 1 0.0
Bi2 Bi 0 0 0.177 1 0.0
Bi3 Bi 0 0 0.352 1 0.0
Bi4 Bi 0 0 0.41 1 0.0
Te3 Te 0 0 0.233 1 0.0
Te2 Te 0 0 0.062 1 0.0
Te5 Te 0 0 0.481 1 0.0
